data_4068685
loop_
_publ_author_name
'Wheaton, Craig A.'
'Ireland, Benjamin J.'
'Hayes, Paul G.'

_publ_section_title
;
 Activated Zinc Complexes Supported by a Neutral, Phosphinimine-Containing
 Ligand: Synthesis and Efficacy for the Polymerization of Lactide
;
_journal_issue 5
_journal_name_full Organometallics
_journal_page_first 1282
_journal_paper_doi 10.1021/om801034k
_journal_volume 28
_journal_year 2009
_chemical_formula_sum 'C36 H34 N O P'
_chemical_formula_weight 527.61
_chemical_name_systematic
; 
 ? 
;
_space_group_IT_number 61
_symmetry_cell_setting orthorhombic
_symmetry_space_group_name_Hall '-P 2ac 2ab'
_symmetry_space_group_name_H-M 'P b c a'
_atom_sites_solution_hydrogens geom
_atom_sites_solution_primary direct
_atom_sites_solution_secondary difmap
_audit_creation_method SHELXL-97
_cell_angle_alpha 90.00
_cell_angle_beta 90.00
_cell_angle_gamma 90.00
_cell_formula_units_Z 8
_cell_length_a 11.1269(7)
_cell_length_b 17.6285(11)
_cell_length_c 29.3704(18)
_cell_measurement_temperature 173(2)
_cell_volume 5761.0(6)
_computing_structure_refinement 'SHELXL-97 (Sheldrick, 1997)'
_computing_structure_solution 'SHELXS-97 (Sheldrick, 1990)'
_diffrn_ambient_temperature 173(2)
_diffrn_measured_fraction_theta_full 0.999
_diffrn_measured_fraction_theta_max 0.999
_diffrn_radiation_monochromator graphite
_diffrn_radiation_source 'fine-focus sealed tube'
_diffrn_radiation_type MoK\a
_diffrn_radiation_wavelength 0.71073
_diffrn_reflns_av_R_equivalents 0.0618
_diffrn_reflns_av_sigmaI/netI 0.0276
_diffrn_reflns_limit_h_max 13
_diffrn_reflns_limit_h_min -13
_diffrn_reflns_limit_k_max 20
_diffrn_reflns_limit_k_min -20
_diffrn_reflns_limit_l_max 34
_diffrn_reflns_limit_l_min -34
_diffrn_reflns_number 52904
_diffrn_reflns_theta_full 25.03
_diffrn_reflns_theta_max 25.03
_diffrn_reflns_theta_min 2.57
_exptl_absorpt_coefficient_mu 0.125
_exptl_absorpt_correction_T_max 0.9792
_exptl_absorpt_correction_T_min 0.9693
_exptl_absorpt_correction_type multi-scan
_exptl_crystal_colour colorless
_exptl_crystal_density_diffrn 1.217
_exptl_crystal_density_method 'not measured'
_exptl_crystal_description block
_exptl_crystal_F_000 2240
_exptl_crystal_size_max 0.25
_exptl_crystal_size_mid 0.21
_exptl_crystal_size_min 0.17
_refine_diff_density_max 0.382
_refine_diff_density_min -0.322
_refine_diff_density_rms 0.045
_refine_ls_extinction_method none
_refine_ls_goodness_of_fit_ref 1.101
_refine_ls_hydrogen_treatment constr
_refine_ls_matrix_type full
_refine_ls_number_parameters 356
_refine_ls_number_reflns 5077
_refine_ls_number_restraints 0
_refine_ls_restrained_S_all 1.101
_refine_ls_R_factor_all 0.0657
_refine_ls_R_factor_gt 0.0486
_refine_ls_shift/su_max 0.000
_refine_ls_shift/su_mean 0.000
_refine_ls_structure_factor_coef Fsqd
_refine_ls_weighting_details 'calc w=1/[\s^2^(Fo^2^)+(0.0395P)^2^+5.1081P] where P=(Fo^2^+2Fc^2^)/3'
_refine_ls_weighting_scheme calc
_refine_ls_wR_factor_gt 0.1115
_refine_ls_wR_factor_ref 0.1202
_reflns_number_gt 4019
_reflns_number_total 5077
_reflns_threshold_expression >2sigma(I)
_cod_data_source_file om801034k_si_001.cif
_cod_data_source_block ph08012
_cod_depositor_comments
;
The following automatic conversions were performed:

'_symmetry_cell_setting' value 'Orthorhombic' changed to
'orthorhombic' according to
/home/saulius/struct/CIF-dictionaries/cif_core.dic dictionary named
'cif_core.dic' version 2.4.2 from 2011-04-26.

Automatic conversion script
Id: cif_fix_values 1715 2011-07-08 13:25:40Z adriana 
;
_cod_original_sg_symbol_H-M Pbca
_cod_database_code 4068685

loop_
_symmetry_equiv_pos_as_xyz
'x, y, z'
'-x+1/2, -y, z+1/2'
'-x, y+1/2, -z+1/2'
'x+1/2, -y+1/2, -z'
'-x, -y, -z'
'x-1/2, y, -z-1/2'
'x, -y-1/2, z-1/2'
'-x-1/2, y-1/2, z'

loop_
_atom_site_label
_atom_site_type_symbol
_atom_site_fract_x
_atom_site_fract_y
_atom_site_fract_z
_atom_site_U_iso_or_equiv
_atom_site_adp_type
_atom_site_occupancy
_atom_site_symmetry_multiplicity
_atom_site_calc_flag
_atom_site_refinement_flags
P1 P 0.01677(5) 0.06983(3) 0.37453(2) 0.02484(16) Uani 1 1 d .
O1 O 0.02027(14) -0.11015(9) 0.36810(6) 0.0325(4) Uani 1 1 d .
N1 N -0.04245(17) 0.15000(10) 0.37484(6) 0.0285(4) Uani 1 1 d .
C1 C -0.0879(2) -0.07559(13) 0.37650(7) 0.0270(5) Uani 1 1 d .
C2 C -0.1022(2) 0.00201(13) 0.38294(7) 0.0266(5) Uani 1 1 d .
C3 C -0.2186(2) 0.02591(14) 0.39243(8) 0.0306(5) Uani 1 1 d .
H3 H -0.2331 0.0783 0.3977 0.037 Uiso 1 1 calc R
C4 C -0.3145(2) -0.02482(14) 0.39447(8) 0.0337(6) Uani 1 1 d .
H4 H -0.3927 -0.0065 0.4014 0.040 Uiso 1 1 calc R
C5 C -0.2976(2) -0.10132(14) 0.38662(8) 0.0330(6) Uani 1 1 d .
H5 H -0.3635 -0.1355 0.3876 0.040 Uiso 1 1 calc R
C6 C -0.1829(2) -0.12722(13) 0.37730(7) 0.0281(5) Uani 1 1 d .
C7 C -0.1298(2) -0.19972(13) 0.36672(8) 0.0302(5) Uani 1 1 d .
C8 C -0.1722(2) -0.27343(14) 0.36014(9) 0.0374(6) Uani 1 1 d .
H8 H -0.2553 -0.2849 0.3630 0.045 Uiso 1 1 calc R
C9 C -0.0900(3) -0.32916(15) 0.34927(9) 0.0408(6) Uani 1 1 d .
H9 H -0.1175 -0.3795 0.3442 0.049 Uiso 1 1 calc R
C10 C 0.0316(3) -0.31352(15) 0.34553(9) 0.0410(6) Uani 1 1 d .
H10 H 0.0854 -0.3535 0.3382 0.049 Uiso 1 1 calc R
C11 C 0.0765(2) -0.24132(14) 0.35226(9) 0.0373(6) Uani 1 1 d .
H11 H 0.1599 -0.2303 0.3503 0.045 Uiso 1 1 calc R
C12 C -0.0075(2) -0.18633(13) 0.36205(8) 0.0307(5) Uani 1 1 d .
C13 C 0.0834(2) 0.03966(12) 0.32071(8) 0.0280(5) Uani 1 1 d .
C14 C 0.0153(2) 0.04940(13) 0.28158(8) 0.0355(6) Uani 1 1 d .
H14 H -0.0624 0.0714 0.2835 0.043 Uiso 1 1 calc R
C15 C 0.0603(3) 0.02712(15) 0.23971(9) 0.0437(7) Uani 1 1 d .
H15 H 0.0131 0.0336 0.2130 0.052 Uiso 1 1 calc R
C16 C 0.1725(3) -0.00422(16) 0.23657(9) 0.0474(7) Uani 1 1 d .
H16 H 0.2036 -0.0183 0.2077 0.057 Uiso 1 1 calc R
C17 C 0.2401(3) -0.01540(16) 0.27496(9) 0.0458(7) Uani 1 1 d .
H17 H 0.3172 -0.0382 0.2727 0.055 Uiso 1 1 calc R
C18 C 0.1964(2) 0.00649(14) 0.31717(9) 0.0365(6) Uani 1 1 d .
H18 H 0.2437 -0.0012 0.3437 0.044 Uiso 1 1 calc R
C19 C 0.1328(2) 0.05412(13) 0.41672(7) 0.0273(5) Uani 1 1 d .
C20 C 0.2348(2) 0.09973(14) 0.41466(8) 0.0350(6) Uani 1 1 d .
H20 H 0.2428 0.1359 0.3909 0.042 Uiso 1 1 calc R
C21 C 0.3245(2) 0.09291(16) 0.44687(9) 0.0448(7) Uani 1 1 d .
H21 H 0.3949 0.1231 0.4447 0.054 Uiso 1 1 calc R
C22 C 0.3112(3) 0.04183(17) 0.48230(9) 0.0463(7) Uani 1 1 d .
H22 H 0.3725 0.0372 0.5047 0.056 Uiso 1 1 calc R
C23 C 0.2093(3) -0.00233(16) 0.48521(9) 0.0427(7) Uani 1 1 d .
H23 H 0.2001 -0.0368 0.5098 0.051 Uiso 1 1 calc R
C24 C 0.1203(2) 0.00337(14) 0.45247(8) 0.0337(6) Uani 1 1 d .
H24 H 0.0506 -0.0275 0.4545 0.040 Uiso 1 1 calc R
C25 C 0.01313(19) 0.21956(12) 0.38551(8) 0.0256(5) Uani 1 1 d .
C26 C 0.0534(2) 0.26827(13) 0.35045(8) 0.0284(5) Uani 1 1 d .
C27 C 0.1062(2) 0.33701(13) 0.36231(9) 0.0338(6) Uani 1 1 d .
H27 H 0.1348 0.3695 0.3389 0.041 Uiso 1 1 calc R
C28 C 0.1183(2) 0.35942(14) 0.40689(9) 0.0363(6) Uani 1 1 d .
H28 H 0.1569 0.4059 0.4142 0.044 Uiso 1 1 calc R
C29 C 0.0732(2) 0.31322(14) 0.44106(8) 0.0334(6) Uani 1 1 d .
H29 H 0.0787 0.3295 0.4718 0.040 Uiso 1 1 calc R
C30 C 0.0202(2) 0.24354(13) 0.43141(8) 0.0272(5) Uani 1 1 d .
C31 C 0.0367(2) 0.24805(14) 0.30054(8) 0.0364(6) Uani 1 1 d .
H31 H -0.0088 0.1992 0.2993 0.044 Uiso 1 1 calc R
C32 C -0.0387(3) 0.30758(19) 0.27619(11) 0.0651(9) Uani 1 1 d .
H32A H -0.1156 0.3137 0.2921 0.098 Uiso 1 1 calc R
H32B H -0.0535 0.2913 0.2448 0.098 Uiso 1 1 calc R
H32C H 0.0044 0.3561 0.2761 0.098 Uiso 1 1 calc R
C33 C 0.1541(3) 0.2356(2) 0.27656(10) 0.0639(9) Uani 1 1 d .
H33A H 0.2002 0.2830 0.2764 0.096 Uiso 1 1 calc R
H33B H 0.1389 0.2195 0.2452 0.096 Uiso 1 1 calc R
H33C H 0.2000 0.1963 0.2925 0.096 Uiso 1 1 calc R
C34 C -0.0353(2) 0.19713(14) 0.46932(8) 0.0321(6) Uani 1 1 d .
H34 H -0.0394 0.1435 0.4584 0.039 Uiso 1 1 calc R
C35 C 0.0347(3) 0.19679(17) 0.51331(9) 0.0487(7) Uani 1 1 d .
H35A H 0.1157 0.1771 0.5077 0.073 Uiso 1 1 calc R
H35B H -0.0063 0.1644 0.5356 0.073 Uiso 1 1 calc R
H35C H 0.0401 0.2486 0.5252 0.073 Uiso 1 1 calc R
C36 C -0.1642(2) 0.22336(17) 0.47749(10) 0.0490(7) Uani 1 1 d .
H36A H -0.1997 0.1935 0.5022 0.074 Uiso 1 1 calc R
H36B H -0.2114 0.2162 0.4496 0.074 Uiso 1 1 calc R
H36C H -0.1642 0.2772 0.4859 0.074 Uiso 1 1 calc R

loop_
_atom_site_aniso_label
_atom_site_aniso_U_11
_atom_site_aniso_U_22
_atom_site_aniso_U_33
_atom_site_aniso_U_23
_atom_site_aniso_U_13
_atom_site_aniso_U_12
P1 0.0271(3) 0.0219(3) 0.0255(3) -0.0003(2) 0.0001(2) -0.0021(2)
O1 0.0300(9) 0.0271(9) 0.0404(10) -0.0003(7) 0.0036(8) -0.0007(7)
N1 0.0283(11) 0.0240(10) 0.0331(11) 0.0003(8) -0.0017(9) -0.0028(8)
C1 0.0283(12) 0.0275(12) 0.0253(12) 0.0011(10) 0.0006(10) -0.0008(10)
C2 0.0305(12) 0.0255(12) 0.0236(11) 0.0000(9) -0.0016(10) -0.0046(10)
C3 0.0331(14) 0.0296(13) 0.0292(12) 0.0002(10) -0.0003(10) -0.0005(11)
C4 0.0276(13) 0.0401(14) 0.0334(14) 0.0025(11) 0.0027(11) -0.0003(11)
C5 0.0309(13) 0.0359(14) 0.0321(13) 0.0019(11) 0.0002(11) -0.0089(11)
C6 0.0346(13) 0.0269(12) 0.0229(12) 0.0012(10) -0.0018(10) -0.0044(10)
C7 0.0349(14) 0.0308(13) 0.0250(12) 0.0005(10) 0.0010(10) -0.0030(11)
C8 0.0402(15) 0.0332(14) 0.0388(14) -0.0024(11) 0.0041(12) -0.0094(12)
C9 0.0486(17) 0.0279(13) 0.0461(16) -0.0039(11) 0.0056(13) -0.0049(12)
C10 0.0434(16) 0.0310(14) 0.0487(16) -0.0026(12) 0.0011(13) 0.0026(12)
C11 0.0355(14) 0.0338(14) 0.0428(15) -0.0001(11) 0.0012(12) -0.0009(12)
C12 0.0371(14) 0.0252(12) 0.0299(13) -0.0004(10) -0.0014(11) -0.0028(11)
C13 0.0357(14) 0.0212(11) 0.0271(12) 0.0001(9) 0.0031(10) -0.0064(10)
C14 0.0433(15) 0.0295(13) 0.0338(14) -0.0001(10) -0.0038(12) -0.0003(12)
C15 0.0606(19) 0.0413(15) 0.0291(14) 0.0004(11) -0.0041(13) -0.0047(14)
C16 0.064(2) 0.0448(16) 0.0331(15) -0.0033(12) 0.0134(14) -0.0036(15)
C17 0.0466(16) 0.0466(16) 0.0443(16) 0.0017(13) 0.0145(14) 0.0059(14)
C18 0.0414(15) 0.0341(14) 0.0338(13) 0.0035(11) 0.0057(11) 0.0050(12)
C19 0.0305(13) 0.0262(12) 0.0252(12) -0.0039(9) 0.0013(10) 0.0013(10)
C20 0.0335(14) 0.0367(14) 0.0348(13) -0.0005(11) -0.0016(11) -0.0037(11)
C21 0.0345(15) 0.0532(17) 0.0467(17) -0.0093(14) -0.0055(12) -0.0053(13)
C22 0.0437(16) 0.0599(19) 0.0353(15) -0.0069(13) -0.0140(13) 0.0095(14)
C23 0.0507(17) 0.0475(16) 0.0298(14) 0.0030(12) -0.0025(12) 0.0046(14)
C24 0.0384(14) 0.0328(13) 0.0298(13) -0.0028(11) 0.0010(11) 0.0006(11)
C25 0.0212(11) 0.0240(11) 0.0315(12) -0.0014(9) -0.0036(10) 0.0019(9)
C26 0.0265(12) 0.0243(12) 0.0343(13) -0.0008(10) -0.0015(10) 0.0012(10)
C27 0.0335(14) 0.0283(13) 0.0395(14) 0.0050(11) 0.0008(11) -0.0042(11)
C28 0.0376(14) 0.0261(13) 0.0452(15) -0.0035(11) -0.0061(12) -0.0057(11)
C29 0.0345(14) 0.0337(14) 0.0321(13) -0.0070(11) -0.0072(11) 0.0009(11)
C30 0.0238(12) 0.0263(12) 0.0315(12) -0.0014(10) -0.0011(10) 0.0045(10)
C31 0.0477(16) 0.0315(14) 0.0299(13) 0.0008(10) -0.0004(11) -0.0053(12)
C32 0.083(2) 0.061(2) 0.0507(19) 0.0005(16) -0.0266(18) 0.0072(18)
C33 0.062(2) 0.086(2) 0.0441(18) -0.0125(17) 0.0074(16) -0.0068(19)
C34 0.0350(14) 0.0311(13) 0.0303(13) -0.0042(10) 0.0015(11) 0.0015(11)
C35 0.0537(18) 0.0562(18) 0.0361(15) 0.0099(13) -0.0059(13) -0.0092(15)
C36 0.0382(16) 0.0561(19) 0.0527(18) -0.0018(14) 0.0110(13) 0.0018(14)

loop_
_atom_type_symbol
_atom_type_description
_atom_type_scat_dispersion_real
_atom_type_scat_dispersion_imag
_atom_type_scat_source
C C 0.0033 0.0016 'International Tables Vol C Tables 4.2.6.8 and 6.1.1.4'
H H 0.0000 0.0000 'International Tables Vol C Tables 4.2.6.8 and 6.1.1.4'
N N 0.0061 0.0033 'International Tables Vol C Tables 4.2.6.8 and 6.1.1.4'
O O 0.0106 0.0060 'International Tables Vol C Tables 4.2.6.8 and 6.1.1.4'
P P 0.1023 0.0942 'International Tables Vol C Tables 4.2.6.8 and 6.1.1.4'

loop_
_geom_angle_atom_site_label_1
_geom_angle_atom_site_label_2
_geom_angle_atom_site_label_3
_geom_angle
N1 P1 C2 106.86(11)
N1 P1 C19 115.84(10)
C2 P1 C19 109.19(10)
N1 P1 C13 116.17(11)
C2 P1 C13 102.95(10)
C19 P1 C13 104.98(11)
C1 O1 C12 104.91(18)
C25 N1 P1 127.21(16)
O1 C1 C2 124.2(2)
O1 C1 C6 112.21(19)
C2 C1 C6 123.6(2)
C3 C2 C1 115.6(2)
C3 C2 P1 120.74(18)
C1 C2 P1 123.38(18)
C2 C3 C4 121.8(2)
C2 C3 H3 119.1
C4 C3 H3 119.1
C5 C4 C3 121.0(2)
C5 C4 H4 119.5
C3 C4 H4 119.5
C4 C5 C6 118.8(2)
C4 C5 H5 120.6
C6 C5 H5 120.6
C5 C6 C1 119.1(2)
C5 C6 C7 135.5(2)
C1 C6 C7 105.4(2)
C12 C7 C8 118.4(2)
C12 C7 C6 105.8(2)
C8 C7 C6 135.8(2)
C9 C8 C7 118.1(2)
C9 C8 H8 120.9
C7 C8 H8 120.9
C8 C9 C10 121.6(2)
C8 C9 H9 119.2
C10 C9 H9 119.2
C11 C10 C9 121.7(2)
C11 C10 H10 119.1
C9 C10 H10 119.1
C12 C11 C10 115.6(2)
C12 C11 H11 122.2
C10 C11 H11 122.2
C11 C12 C7 124.5(2)
C11 C12 O1 123.8(2)
C7 C12 O1 111.7(2)
C14 C13 C18 118.9(2)
C14 C13 P1 117.35(19)
C18 C13 P1 123.70(19)
C15 C14 C13 120.2(3)
C15 C14 H14 119.9
C13 C14 H14 119.9
C16 C15 C14 120.3(3)
C16 C15 H15 119.9
C14 C15 H15 119.9
C15 C16 C17 120.3(3)
C15 C16 H16 119.9
C17 C16 H16 119.9
C16 C17 C18 120.2(3)
C16 C17 H17 119.9
C18 C17 H17 119.9
C17 C18 C13 120.1(2)
C17 C18 H18 120.0
C13 C18 H18 120.0
C24 C19 C20 119.1(2)
C24 C19 P1 123.09(19)
C20 C19 P1 117.59(18)
C21 C20 C19 120.6(2)
C21 C20 H20 119.7
C19 C20 H20 119.7
C20 C21 C22 119.7(3)
C20 C21 H21 120.2
C22 C21 H21 120.2
C23 C22 C21 120.1(3)
C23 C22 H22 119.9
C21 C22 H22 119.9
C22 C23 C24 120.3(3)
C22 C23 H23 119.8
C24 C23 H23 119.8
C23 C24 C19 120.1(2)
C23 C24 H24 119.9
C19 C24 H24 119.9
N1 C25 C26 120.4(2)
N1 C25 C30 119.8(2)
C26 C25 C30 119.7(2)
C27 C26 C25 118.7(2)
C27 C26 C31 119.8(2)
C25 C26 C31 121.4(2)
C28 C27 C26 122.0(2)
C28 C27 H27 119.0
C26 C27 H27 119.0
C27 C28 C29 119.0(2)
C27 C28 H28 120.5
C29 C28 H28 120.5
C28 C29 C30 121.6(2)
C28 C29 H29 119.2
C30 C29 H29 119.2
C29 C30 C25 118.8(2)
C29 C30 C34 120.0(2)
C25 C30 C34 121.1(2)
C33 C31 C26 112.4(2)
C33 C31 C32 111.1(3)
C26 C31 C32 111.0(2)
C33 C31 H31 107.4
C26 C31 H31 107.4
C32 C31 H31 107.4
C31 C32 H32A 109.5
C31 C32 H32B 109.5
H32A C32 H32B 109.5
C31 C32 H32C 109.5
H32A C32 H32C 109.5
H32B C32 H32C 109.5
C31 C33 H33A 109.5
C31 C33 H33B 109.5
H33A C33 H33B 109.5
C31 C33 H33C 109.5
H33A C33 H33C 109.5
H33B C33 H33C 109.5
C35 C34 C30 114.9(2)
C35 C34 C36 110.6(2)
C30 C34 C36 109.6(2)
C35 C34 H34 107.1
C30 C34 H34 107.1
C36 C34 H34 107.1
C34 C35 H35A 109.5
C34 C35 H35B 109.5
H35A C35 H35B 109.5
C34 C35 H35C 109.5
H35A C35 H35C 109.5
H35B C35 H35C 109.5
C34 C36 H36A 109.5
C34 C36 H36B 109.5
H36A C36 H36B 109.5
C34 C36 H36C 109.5
H36A C36 H36C 109.5
H36B C36 H36C 109.5

loop_
_geom_bond_atom_site_label_1
_geom_bond_atom_site_label_2
_geom_bond_distance
P1 N1 1.5594(19)
P1 C2 1.801(2)
P1 C19 1.811(2)
P1 C13 1.825(2)
O1 C1 1.371(3)
O1 C12 1.389(3)
N1 C25 1.409(3)
C1 C2 1.390(3)
C1 C6 1.395(3)
C2 C3 1.389(3)
C3 C4 1.394(3)
C3 H3 0.9500
C4 C5 1.381(3)
C4 H4 0.9500
C5 C6 1.383(3)
C5 H5 0.9500
C6 C7 1.442(3)
C7 C12 1.388(3)
C7 C8 1.396(3)
C8 C9 1.379(4)
C8 H8 0.9500
C9 C10 1.385(4)
C9 H9 0.9500
C10 C11 1.382(4)
C10 H10 0.9500
C11 C12 1.377(3)
C11 H11 0.9500
C13 C14 1.387(3)
C13 C18 1.390(3)
C14 C15 1.385(4)
C14 H14 0.9500
C15 C16 1.368(4)
C15 H15 0.9500
C16 C17 1.370(4)
C16 H16 0.9500
C17 C18 1.386(4)
C17 H17 0.9500
C18 H18 0.9500
C19 C24 1.386(3)
C19 C20 1.393(3)
C20 C21 1.380(4)
C20 H20 0.9500
C21 C22 1.384(4)
C21 H21 0.9500
C22 C23 1.378(4)
C22 H22 0.9500
C23 C24 1.384(4)
C23 H23 0.9500
C24 H24 0.9500
C25 C26 1.414(3)
C25 C30 1.415(3)
C26 C27 1.391(3)
C26 C31 1.520(3)
C27 C28 1.374(3)
C27 H27 0.9500
C28 C29 1.386(3)
C28 H28 0.9500
C29 C30 1.392(3)
C29 H29 0.9500
C30 C34 1.514(3)
C31 C33 1.500(4)
C31 C32 1.522(4)
C31 H31 1.0000
C32 H32A 0.9800
C32 H32B 0.9800
C32 H32C 0.9800
C33 H33A 0.9800
C33 H33B 0.9800
C33 H33C 0.9800
C34 C35 1.509(4)
C34 C36 1.526(4)
C34 H34 1.0000
C35 H35A 0.9800
C35 H35B 0.9800
C35 H35C 0.9800
C36 H36A 0.9800
C36 H36B 0.9800
C36 H36C 0.9800

loop_
_geom_torsion_atom_site_label_1
_geom_torsion_atom_site_label_2
_geom_torsion_atom_site_label_3
_geom_torsion_atom_site_label_4
_geom_torsion
C2 P1 N1 C25 155.71(19)
C19 P1 N1 C25 33.8(2)
C13 P1 N1 C25 -90.1(2)
C12 O1 C1 C2 -177.5(2)
C12 O1 C1 C6 1.7(2)
O1 C1 C2 C3 -178.1(2)
C6 C1 C2 C3 2.7(3)
O1 C1 C2 P1 7.6(3)
C6 C1 C2 P1 -171.56(18)
N1 P1 C2 C3 -6.1(2)
C19 P1 C2 C3 119.93(19)
C13 P1 C2 C3 -128.91(19)
N1 P1 C2 C1 167.95(19)
C19 P1 C2 C1 -66.1(2)
C13 P1 C2 C1 45.1(2)
C1 C2 C3 C4 -1.1(3)
P1 C2 C3 C4 173.31(18)
C2 C3 C4 C5 -0.6(4)
C3 C4 C5 C6 0.9(4)
C4 C5 C6 C1 0.5(3)
C4 C5 C6 C7 -178.6(2)
O1 C1 C6 C5 178.2(2)
C2 C1 C6 C5 -2.5(3)
O1 C1 C6 C7 -2.4(2)
C2 C1 C6 C7 176.9(2)
C5 C6 C7 C12 -178.7(3)
C1 C6 C7 C12 2.1(2)
C5 C6 C7 C8 2.4(5)
C1 C6 C7 C8 -176.8(3)
C12 C7 C8 C9 0.0(4)
C6 C7 C8 C9 178.7(3)
C7 C8 C9 C10 0.9(4)
C8 C9 C10 C11 -0.3(4)
C9 C10 C11 C12 -1.1(4)
C10 C11 C12 C7 2.0(4)
C10 C11 C12 O1 -177.4(2)
C8 C7 C12 C11 -1.5(4)
C6 C7 C12 C11 179.4(2)
C8 C7 C12 O1 178.0(2)
C6 C7 C12 O1 -1.1(3)
C1 O1 C12 C11 179.2(2)
C1 O1 C12 C7 -0.3(3)
N1 P1 C13 C14 -47.3(2)
C2 P1 C13 C14 69.1(2)
C19 P1 C13 C14 -176.65(18)
N1 P1 C13 C18 134.0(2)
C2 P1 C13 C18 -109.6(2)
C19 P1 C13 C18 4.7(2)
C18 C13 C14 C15 -0.8(4)
P1 C13 C14 C15 -179.49(19)
C13 C14 C15 C16 -0.4(4)
C14 C15 C16 C17 1.5(4)
C15 C16 C17 C18 -1.4(4)
C16 C17 C18 C13 0.2(4)
C14 C13 C18 C17 0.8(4)
P1 C13 C18 C17 179.5(2)
N1 P1 C19 C24 113.5(2)
C2 P1 C19 C24 -7.2(2)
C13 P1 C19 C24 -117.0(2)
N1 P1 C19 C20 -61.5(2)
C2 P1 C19 C20 177.82(18)
C13 P1 C19 C20 68.0(2)
C24 C19 C20 C21 2.1(4)
P1 C19 C20 C21 177.3(2)
C19 C20 C21 C22 -1.9(4)
C20 C21 C22 C23 0.4(4)
C21 C22 C23 C24 0.8(4)
C22 C23 C24 C19 -0.6(4)
C20 C19 C24 C23 -0.9(4)
P1 C19 C24 C23 -175.81(19)
P1 N1 C25 C26 98.9(2)
P1 N1 C25 C30 -86.1(3)
N1 C25 C26 C27 179.0(2)
C30 C25 C26 C27 4.0(3)
N1 C25 C26 C31 0.9(3)
C30 C25 C26 C31 -174.1(2)
C25 C26 C27 C28 -1.2(4)
C31 C26 C27 C28 177.0(2)
C26 C27 C28 C29 -2.0(4)
C27 C28 C29 C30 2.4(4)
C28 C29 C30 C25 0.4(3)
C28 C29 C30 C34 -175.9(2)
N1 C25 C30 C29 -178.6(2)
C26 C25 C30 C29 -3.6(3)
N1 C25 C30 C34 -2.4(3)
C26 C25 C30 C34 172.7(2)
C27 C26 C31 C33 67.1(3)
C25 C26 C31 C33 -114.8(3)
C27 C26 C31 C32 -58.0(3)
C25 C26 C31 C32 120.1(3)
C29 C30 C34 C35 -40.1(3)
C25 C30 C34 C35 143.7(2)
C29 C30 C34 C36 85.2(3)
C25 C30 C34 C36 -91.0(3)

loop_
_cod_related_entry_id
_cod_related_entry_database
_cod_related_entry_code
1 ChemSpider 30659725
